data_7106177
loop_
_publ_author_name
'Jie-Peng Zhang'
'Xiao-Lin Qi'
'Chun-Ting He'
'Xiao-Ming Chen'

_publ_section_title
;
 Interweaving isomerism and isomerization of molecular chains
;
_journal_name_full Chem.Commun.
_journal_page_first 4156
_journal_paper_doi 10.1039/c1cc10365b
_journal_volume 47
_journal_year 2011
_chemical_formula_sum 'C72 H108 Ag12 N24'
_chemical_formula_weight 2604.26
_chemical_name_systematic
;
?
;
_space_group_IT_number 2
_symmetry_cell_setting triclinic
_symmetry_space_group_name_Hall '-P 1'
_symmetry_space_group_name_H-M 'P -1'
_atom_sites_solution_hydrogens geom
_atom_sites_solution_primary direct
_atom_sites_solution_secondary difmap
_audit_creation_method SHELXL-97
_cell_angle_alpha 108.5320(10)
_cell_angle_beta 96.5300(10)
_cell_angle_gamma 104.6880(10)
_cell_formula_units_Z 2
_cell_length_a 12.1005(8)
_cell_length_b 18.0915(12)
_cell_length_c 24.1686(16)
_cell_measurement_temperature 293(2)
_cell_volume 4742.5(5)
_computing_structure_refinement 'SHELXL-97 (Sheldrick, 1997)'
_computing_structure_solution 'SHELXS-97 (Sheldrick, 1990)'
_diffrn_ambient_temperature 293(2)
_diffrn_measured_fraction_theta_full 0.988
_diffrn_measured_fraction_theta_max 0.988
_diffrn_measurement_device_type CCD
_diffrn_measurement_method '/w scan'
_diffrn_radiation_monochromator graphite
_diffrn_radiation_source 'fine-focus sealed tube'
_diffrn_radiation_type MoK\a
_diffrn_radiation_wavelength 0.71073
_diffrn_reflns_av_R_equivalents 0.0306
_diffrn_reflns_av_sigmaI/netI 0.0544
_diffrn_reflns_limit_h_max 14
_diffrn_reflns_limit_h_min -14
_diffrn_reflns_limit_k_max 20
_diffrn_reflns_limit_k_min -22
_diffrn_reflns_limit_l_max 29
_diffrn_reflns_limit_l_min -29
_diffrn_reflns_number 37044
_diffrn_reflns_theta_full 26.00
_diffrn_reflns_theta_max 26.00
_diffrn_reflns_theta_min 1.79
_exptl_absorpt_coefficient_mu 2.466
_exptl_absorpt_correction_T_max 0.7086
_exptl_absorpt_correction_T_min 0.5776
_exptl_absorpt_correction_type multi-scan
_exptl_absorpt_process_details SADABS
_exptl_crystal_colour colorless
_exptl_crystal_density_diffrn 1.824
_exptl_crystal_density_method 'not measured'
_exptl_crystal_description needle
_exptl_crystal_F_000 2544
_exptl_crystal_size_max 0.25
_exptl_crystal_size_mid 0.15
_exptl_crystal_size_min 0.15
_refine_diff_density_max 0.996
_refine_diff_density_min -0.574
_refine_diff_density_rms 0.111
_refine_ls_extinction_method none
_refine_ls_goodness_of_fit_ref 1.047
_refine_ls_hydrogen_treatment constr
_refine_ls_matrix_type full
_refine_ls_number_parameters 973
_refine_ls_number_reflns 18409
_refine_ls_number_restraints 114
_refine_ls_restrained_S_all 1.067
_refine_ls_R_factor_all 0.0884
_refine_ls_R_factor_gt 0.0547
_refine_ls_shift/su_max 0.002
_refine_ls_shift/su_mean 0.000
_refine_ls_structure_factor_coef Fsqd
_refine_ls_weighting_details 'calc w=1/[\s^2^(Fo^2^)+(0.0444P)^2^+5.4060P] where P=(Fo^2^+2Fc^2^)/3'
_refine_ls_weighting_scheme calc
_refine_ls_wR_factor_gt 0.1067
_refine_ls_wR_factor_ref 0.1228
_reflns_number_gt 12430
_reflns_number_total 18409
_reflns_threshold_expression >2sigma(I)
_cod_data_source_file c1cc10365b.txt
_cod_data_source_block 2
_cod_original_cell_volume 4742.4(5)
_cod_original_sg_symbol_H-M P-1
_cod_database_code 7106177

loop_
_symmetry_equiv_pos_as_xyz
'x, y, z'
'-x, -y, -z'

loop_
_atom_site_label
_atom_site_type_symbol
_atom_site_fract_x
_atom_site_fract_y
_atom_site_fract_z
_atom_site_U_iso_or_equiv
_atom_site_adp_type
_atom_site_occupancy
_atom_site_symmetry_multiplicity
_atom_site_calc_flag
_atom_site_refinement_flags
_atom_site_disorder_assembly
_atom_site_disorder_group
Ag1 Ag -1.86952(7) -0.00323(4) 0.09038(4) 0.0896(3) Uani 1 1 d . . .
Ag2 Ag -1.59576(5) -0.24069(4) 0.11974(3) 0.06041(17) Uani 1 1 d . . .
Ag3 Ag -1.14538(5) -0.34307(4) 0.15346(3) 0.05970(17) Uani 1 1 d . . .
Ag4 Ag -0.61796(5) -0.29331(4) 0.23229(3) 0.06174(17) Uani 1 1 d . . .
Ag5 Ag -0.15010(6) -0.05869(4) 0.40031(3) 0.0749(2) Uani 1 1 d . . .
Ag6 Ag 0.32710(5) 0.20883(4) 0.52964(3) 0.0703(2) Uani 1 1 d . . .
Ag7 Ag 0.86864(5) 0.33510(4) 0.56857(3) 0.06945(19) Uani 1 1 d . . .
Ag8 Ag 1.35347(6) 0.37309(4) 0.49687(3) 0.0737(2) Uani 1 1 d . . .
Ag9 Ag 1.69563(6) 0.42903(4) 0.33107(3) 0.0700(2) Uani 1 1 d . . .
Ag10 Ag 2.00186(5) 0.41762(4) 0.14111(3) 0.05623(16) Uani 1 1 d . . .
Ag11 Ag 2.44967(5) 0.37018(4) 0.04974(3) 0.06028(17) Uani 1 1 d . . .
Ag12 Ag 2.87787(5) 0.24004(4) 0.04453(3) 0.06358(18) Uani 1 1 d . . .
N1 N -1.8202(6) -0.0966(4) 0.1083(3) 0.074(2) Uani 1 1 d . . .
N2 N -1.7202(6) -0.1798(4) 0.1177(3) 0.0577(17) Uani 1 1 d . . .
N3 N -1.4774(5) -0.3075(4) 0.1203(3) 0.0529(15) Uani 1 1 d . . .
N4 N -1.3152(5) -0.3408(4) 0.1339(3) 0.0504(15) Uani 1 1 d . . .
N5 N -0.9807(5) -0.3581(4) 0.1620(3) 0.0499(15) Uani 1 1 d . . .
N6 N -0.7926(5) -0.3416(4) 0.1880(3) 0.0537(16) Uani 1 1 d . . .
N7 N -0.4452(5) -0.2459(4) 0.2795(3) 0.0593(17) Uani 1 1 d . . .
N8 N -0.2811(5) -0.1638(4) 0.3431(3) 0.0654(18) Uani 1 1 d . . .
N9 N -0.0233(6) 0.0509(4) 0.4538(3) 0.0694(19) Uani 1 1 d . . .
N10 N 0.1504(5) 0.1422(4) 0.4995(3) 0.0629(17) Uani 1 1 d . . .
N11 N 0.5035(5) 0.2717(4) 0.5643(3) 0.0637(18) Uani 1 1 d . . .
N12 N 0.6969(5) 0.3139(4) 0.5794(3) 0.0673(19) Uani 1 1 d . . .
N13 N 1.0459(5) 0.3607(4) 0.5676(3) 0.0595(17) Uani 1 1 d . . .
N14 N 1.2152(6) 0.3629(4) 0.5410(3) 0.0615(17) Uani 1 1 d . . .
N15 N 1.5002(6) 0.3908(4) 0.4594(3) 0.0658(19) Uani 1 1 d . . .
N16 N 1.6243(6) 0.4122(4) 0.4019(3) 0.0646(18) Uani 1 1 d . . .
N17 N 1.7638(5) 0.4418(4) 0.2589(3) 0.0570(16) Uani 1 1 d . . .
N18 N 1.8786(5) 0.4403(4) 0.1927(3) 0.0513(15) Uani 1 1 d . . .
N19 N 2.1241(5) 0.3960(3) 0.0878(3) 0.0471(14) Uani 1 1 d . . .
N20 N 2.2895(5) 0.3888(3) 0.0585(3) 0.0495(15) Uani 1 1 d . . .
N21 N 2.6095(5) 0.3529(4) 0.0384(3) 0.0532(15) Uani 1 1 d . . .
N22 N 2.7632(5) 0.3074(4) 0.0363(3) 0.0520(15) Uani 1 1 d . . .
N23 N 2.9958(5) 0.1754(4) 0.0545(3) 0.0642(18) Uani 1 1 d . . .
N24 N 3.0875(6) 0.0899(4) 0.0695(4) 0.076(2) Uani 1 1 d . . .
C1 C -1.8963(7) -0.1713(5) 0.0953(4) 0.064(2) Uani 1 1 d . . .
H1A H -1.9772 -0.1852 0.0848 0.077 Uiso 1 1 calc R . .
C2 C -1.8359(7) -0.2220(5) 0.1001(4) 0.058(2) Uani 1 1 d . . .
H2A H -1.8680 -0.2776 0.0925 0.070 Uiso 1 1 calc R . .
C3 C -1.7147(8) -0.1041(5) 0.1219(4) 0.072(2) Uani 1 1 d . . .
C4 C -1.5991(12) -0.0343(8) 0.1451(7) 0.127(5) Uani 1 1 d . . .
H4A H -1.5362 -0.0575 0.1520 0.152 Uiso 1 1 calc R . .
C5 C -1.5766(15) 0.0026(11) 0.1004(8) 0.207(7) Uani 1 1 d U . .
H5A H -1.5734 -0.0383 0.0643 0.269 Uiso 1 1 calc R . .
H5B H -1.5034 0.0457 0.1151 0.269 Uiso 1 1 calc R . .
H5C H -1.6383 0.0247 0.0924 0.269 Uiso 1 1 calc R . .
C6 C -1.6015(15) 0.0276(11) 0.2043(8) 0.200(7) Uani 1 1 d U . .
H6A H -1.5289 0.0713 0.2186 0.260 Uiso 1 1 calc R . .
H6B H -1.6125 0.0012 0.2329 0.260 Uiso 1 1 calc R . .
H6C H -1.6647 0.0494 0.1988 0.260 Uiso 1 1 calc R . .
C7 C -1.5082(6) -0.3879(5) 0.1108(3) 0.0533(19) Uani 1 1 d . . .
H7A H -1.5843 -0.4231 0.1003 0.064 Uiso 1 1 calc R . .
C8 C -1.4091(6) -0.4090(5) 0.1190(3) 0.0542(19) Uani 1 1 d . . .
H8A H -1.4059 -0.4612 0.1151 0.065 Uiso 1 1 calc R . .
C9 C -1.3602(7) -0.2805(5) 0.1349(3) 0.0504(18) Uani 1 1 d . . .
C10 C -1.2914(8) -0.1945(6) 0.1459(5) 0.082(3) Uani 1 1 d . . .
H10A H -1.3522 -0.1676 0.1514 0.098 Uiso 1 1 calc R . .
C11 C -1.2601(13) -0.1815(7) 0.0935(5) 0.151(6) Uani 1 1 d . . .
H11A H -1.2161 -0.1251 0.1037 0.196 Uiso 1 1 calc R . .
H11B H -1.3297 -0.1951 0.0641 0.196 Uiso 1 1 calc R . .
H11C H -1.2135 -0.2156 0.0776 0.196 Uiso 1 1 calc R . .
C12 C -1.2125(13) -0.1505(8) 0.1997(6) 0.167(6) Uani 1 1 d U . .
H12A H -1.1743 -0.0965 0.2008 0.217 Uiso 1 1 calc R . .
H12B H -1.1552 -0.1778 0.2037 0.217 Uiso 1 1 calc R . .
H12C H -1.2530 -0.1468 0.2319 0.217 Uiso 1 1 calc R . .
C13 C -0.9513(6) -0.4140(4) 0.1176(3) 0.0511(18) Uani 1 1 d . . .
H13A H -1.0020 -0.4519 0.0824 0.061 Uiso 1 1 calc R . .
C14 C -0.8364(6) -0.4047(4) 0.1333(4) 0.0520(19) Uani 1 1 d . . .
H14A H -0.7944 -0.4353 0.1113 0.062 Uiso 1 1 calc R . .
C15 C -0.8828(6) -0.3162(5) 0.2033(3) 0.0528(19) Uani 1 1 d . . .
C16 C -0.8724(9) -0.2490(7) 0.2606(4) 0.092(3) Uani 1 1 d . . .
H16A H -0.7911 -0.2383 0.2797 0.111 Uiso 1 1 calc R . .
C17 C -0.9309(14) -0.2757(10) 0.3008(6) 0.182(6) Uani 1 1 d U . .
H17A H -0.9201 -0.2298 0.3367 0.237 Uiso 1 1 calc R . .
H17B H -0.8999 -0.3152 0.3101 0.237 Uiso 1 1 calc R . .
H17C H -1.0127 -0.3004 0.2831 0.237 Uiso 1 1 calc R . .
C18 C -0.8664(14) -0.1728(9) 0.2557(6) 0.162(6) Uani 1 1 d U . .
H18A H -0.8585 -0.1331 0.2945 0.211 Uiso 1 1 calc R . .
H18B H -0.9365 -0.1778 0.2299 0.211 Uiso 1 1 calc R . .
H18C H -0.8001 -0.1556 0.2393 0.211 Uiso 1 1 calc R . .
C19 C -0.3680(7) -0.2884(5) 0.2791(3) 0.058(2) Uani 1 1 d . . .
H19A H -0.3824 -0.3433 0.2563 0.070 Uiso 1 1 calc R . .
C20 C -0.2682(7) -0.2391(5) 0.3167(3) 0.060(2) Uani 1 1 d . . .
H20A H -0.2009 -0.2535 0.3239 0.072 Uiso 1 1 calc R . .
C21 C -0.3889(7) -0.1712(5) 0.3186(4) 0.065(2) Uani 1 1 d . . .
C22 C -0.4425(10) -0.1024(7) 0.3347(6) 0.109(4) Uani 1 1 d . . .
H22A H -0.5135 -0.1316 0.3033 0.130 Uiso 1 1 calc R . .
C23 C -0.4987(15) -0.0998(10) 0.3810(8) 0.181(6) Uani 1 1 d U . .
H23A H -0.5311 -0.0552 0.3890 0.236 Uiso 1 1 calc R . .
H23B H -0.4441 -0.0921 0.4159 0.236 Uiso 1 1 calc R . .
H23C H -0.5604 -0.1504 0.3705 0.236 Uiso 1 1 calc R . .
C24 C -0.4034(16) -0.0399(10) 0.3132(8) 0.198(7) Uani 1 1 d U . .
H24A H -0.4433 0.0001 0.3259 0.257 Uiso 1 1 calc R . .
H24B H -0.4191 -0.0623 0.2703 0.257 Uiso 1 1 calc R . .
H24C H -0.3208 -0.0145 0.3284 0.257 Uiso 1 1 calc R . .
C25 C -0.0347(7) 0.1083(5) 0.5033(4) 0.066(2) Uani 1 1 d . . .
H25A H -0.1045 0.1093 0.5157 0.080 Uiso 1 1 calc R . .
C26 C 0.0693(7) 0.1625(5) 0.5312(4) 0.065(2) Uani 1 1 d . . .
H26A H 0.0845 0.2071 0.5665 0.078 Uiso 1 1 calc R . .
C27 C 0.0890(7) 0.0739(5) 0.4529(4) 0.068(2) Uani 1 1 d . . .
C28 C 0.1400(10) 0.0282(7) 0.4034(5) 0.102(3) Uani 1 1 d . . .
H28A H 0.0834 -0.0268 0.3854 0.122 Uiso 1 1 calc R . .
C29 C 0.2507(10) 0.0151(8) 0.4232(7) 0.163(6) Uani 1 1 d . . .
H29A H 0.2760 -0.0145 0.3890 0.212 Uiso 1 1 calc R . .
H29B H 0.2393 -0.0160 0.4488 0.212 Uiso 1 1 calc R . .
H29C H 0.3091 0.0670 0.4445 0.212 Uiso 1 1 calc R . .
C30 C 0.1416(15) 0.0616(10) 0.3548(7) 0.186(7) Uani 1 1 d U . .
H30A H 0.0665 0.0675 0.3436 0.241 Uiso 1 1 calc R . .
H30B H 0.1591 0.0249 0.3209 0.241 Uiso 1 1 calc R . .
H30C H 0.2002 0.1142 0.3684 0.241 Uiso 1 1 calc R . .
C31 C 0.5462(7) 0.3357(6) 0.6164(4) 0.071(2) Uani 1 1 d . . .
H31A H 0.5011 0.3578 0.6417 0.085 Uiso 1 1 calc R . .
C32 C 0.6628(7) 0.3627(6) 0.6264(4) 0.077(3) Uani 1 1 d . . .
H32A H 0.7120 0.4065 0.6593 0.092 Uiso 1 1 calc R . .
C33 C 0.5985(7) 0.2617(5) 0.5435(4) 0.064(2) Uani 1 1 d . . .
C34 C 0.5892(9) 0.1910(7) 0.4872(5) 0.098(3) Uani 1 1 d . . .
H34A H 0.5075 0.1569 0.4780 0.118 Uiso 1 1 calc R . .
C35 C 0.6546(14) 0.1366(8) 0.4936(6) 0.175(7) Uani 1 1 d . . .
H35A H 0.6429 0.0938 0.4557 0.227 Uiso 1 1 calc R . .
H35B H 0.6283 0.1129 0.5220 0.227 Uiso 1 1 calc R . .
H35C H 0.7363 0.1668 0.5075 0.227 Uiso 1 1 calc R . .
C36 C 0.5996(14) 0.2132(9) 0.4370(6) 0.163(6) Uani 1 1 d U . .
H36A H 0.5919 0.1654 0.4029 0.212 Uiso 1 1 calc R . .
H36B H 0.6748 0.2526 0.4442 0.212 Uiso 1 1 calc R . .
H36C H 0.5394 0.2366 0.4294 0.212 Uiso 1 1 calc R . .
C37 C 1.1276(7) 0.3786(5) 0.6168(4) 0.058(2) Uani 1 1 d . . .
H37A H 1.1148 0.3882 0.6554 0.070 Uiso 1 1 calc R . .
C38 C 1.2316(7) 0.3804(5) 0.6005(4) 0.062(2) Uani 1 1 d . . .
H38A H 1.3023 0.3916 0.6260 0.074 Uiso 1 1 calc R . .
C39 C 1.1019(7) 0.3514(5) 0.5226(4) 0.061(2) Uani 1 1 d . . .
C40 C 1.0434(12) 0.3315(8) 0.4587(5) 0.114(4) Uani 1 1 d . . .
H40A H 1.1154 0.3545 0.4469 0.137 Uiso 1 1 calc R . .
C41 C 0.9880(13) 0.3849(9) 0.4474(7) 0.174(6) Uani 1 1 d U . .
H41A H 0.9545 0.3657 0.4055 0.226 Uiso 1 1 calc R . .
H41B H 1.0437 0.4384 0.4592 0.226 Uiso 1 1 calc R . .
H41C H 0.9273 0.3879 0.4696 0.226 Uiso 1 1 calc R . .
C42 C 1.0241(14) 0.2556(10) 0.4213(7) 0.176(6) Uani 1 1 d U . .
H42A H 0.9868 0.2499 0.3823 0.228 Uiso 1 1 calc R . .
H42B H 0.9744 0.2179 0.4351 0.228 Uiso 1 1 calc R . .
H42C H 1.0971 0.2442 0.4195 0.228 Uiso 1 1 calc R . .
C43 C 1.6086(8) 0.4244(5) 0.4935(4) 0.069(2) Uani 1 1 d . . .
H43A H 1.6275 0.4362 0.5344 0.083 Uiso 1 1 calc R . .
C44 C 1.6859(8) 0.4384(5) 0.4589(4) 0.071(2) Uani 1 1 d . . .
H44A H 1.7665 0.4617 0.4718 0.085 Uiso 1 1 calc R . .
C45 C 1.5135(7) 0.3849(5) 0.4051(4) 0.067(2) Uani 1 1 d . . .
C46 C 1.4159(9) 0.3510(8) 0.3510(5) 0.100(3) Uani 1 1 d U . .
H46A H 1.4580 0.3588 0.3200 0.120 Uiso 1 1 calc R . .
C47 C 1.3643(14) 0.2654(10) 0.3290(7) 0.185(6) Uani 1 1 d U . .
H47A H 1.3034 0.2496 0.2945 0.240 Uiso 1 1 calc R . .
H47B H 1.3316 0.2492 0.3593 0.240 Uiso 1 1 calc R . .
H47C H 1.4225 0.2392 0.3183 0.240 Uiso 1 1 calc R . .
C48 C 1.3387(14) 0.4003(11) 0.3507(6) 0.197(8) Uani 1 1 d . . .
H48A H 1.2790 0.3741 0.3148 0.256 Uiso 1 1 calc R . .
H48B H 1.3827 0.4534 0.3523 0.256 Uiso 1 1 calc R . .
H48C H 1.3031 0.4059 0.3847 0.256 Uiso 1 1 calc R . .
C49 C 1.7217(6) 0.4714(5) 0.2186(4) 0.060(2) Uani 1 1 d . . .
H49A H 1.6560 0.4892 0.2187 0.073 Uiso 1 1 calc R . .
C50 C 1.7918(6) 0.4708(5) 0.1783(3) 0.0543(19) Uani 1 1 d . . .
H50A H 1.7820 0.4883 0.1463 0.065 Uiso 1 1 calc R . .
C51 C 1.8588(6) 0.4245(5) 0.2419(3) 0.0548(19) Uani 1 1 d . . .
C52 C 1.9387(9) 0.3978(7) 0.2772(5) 0.093(3) Uani 1 1 d . . .
H52A H 1.9004 0.3996 0.3110 0.112 Uiso 1 1 calc R . .
C53 C 1.9251(15) 0.3170(11) 0.2546(8) 0.203(8) Uani 1 1 d U . .
H53A H 1.9787 0.3039 0.2796 0.264 Uiso 1 1 calc R . .
H53B H 1.9403 0.3027 0.2150 0.264 Uiso 1 1 calc R . .
H53C H 1.8464 0.2867 0.2530 0.264 Uiso 1 1 calc R . .
C54 C 2.0520(12) 0.4594(9) 0.3089(6) 0.155(6) Uani 1 1 d . . .
H54A H 2.0976 0.4368 0.3302 0.201 Uiso 1 1 calc R . .
H54B H 2.0397 0.5065 0.3367 0.201 Uiso 1 1 calc R . .
H54C H 2.0928 0.4753 0.2807 0.201 Uiso 1 1 calc R . .
C55 C 2.1118(6) 0.3919(4) 0.0299(3) 0.0484(18) Uani 1 1 d . . .
H55A H 2.0451 0.3917 0.0065 0.058 Uiso 1 1 calc R . .
C56 C 2.2126(6) 0.3882(4) 0.0126(3) 0.0488(18) Uani 1 1 d . . .
H56A H 2.2274 0.3856 -0.0247 0.059 Uiso 1 1 calc R . .
C57 C 2.2338(6) 0.3940(4) 0.1034(3) 0.0456(17) Uani 1 1 d . . .
C58 C 2.2852(9) 0.3985(6) 0.1639(4) 0.085(3) Uani 1 1 d U . .
H58A H 2.2126 0.3992 0.1781 0.102 Uiso 1 1 calc R . .
C59 C 2.3483(12) 0.4804(7) 0.2055(5) 0.144(6) Uani 1 1 d . . .
H59A H 2.3775 0.4780 0.2433 0.188 Uiso 1 1 calc R . .
H59B H 2.2968 0.5135 0.2106 0.188 Uiso 1 1 calc R . .
H59C H 2.4126 0.5041 0.1903 0.188 Uiso 1 1 calc R . .
C60 C 2.2860(14) 0.3297(9) 0.1732(7) 0.187(6) Uani 1 1 d U . .
H60A H 2.3199 0.3427 0.2143 0.243 Uiso 1 1 calc R . .
H60B H 2.3313 0.3030 0.1482 0.243 Uiso 1 1 calc R . .
H60C H 2.2073 0.2939 0.1637 0.243 Uiso 1 1 calc R . .
C61 C 2.6924(6) 0.4016(5) 0.0196(3) 0.0509(18) Uani 1 1 d . . .
H61A H 2.6856 0.4459 0.0094 0.061 Uiso 1 1 calc R . .
C62 C 2.7844(6) 0.3735(4) 0.0188(3) 0.0505(18) Uani 1 1 d . . .
H62A H 2.8529 0.3957 0.0079 0.061 Uiso 1 1 calc R . .
C63 C 2.6566(6) 0.2975(4) 0.0478(3) 0.0516(18) Uani 1 1 d . . .
C64 C 2.5973(8) 0.2313(6) 0.0687(5) 0.085(3) Uani 1 1 d . . .
H64A H 2.6520 0.1994 0.0612 0.102 Uiso 1 1 calc R . .
C65 C 2.6135(12) 0.2501(8) 0.1304(6) 0.151(5) Uani 1 1 d U . .
H65A H 2.5714 0.2032 0.1383 0.196 Uiso 1 1 calc R . .
H65B H 2.5849 0.2952 0.1479 0.196 Uiso 1 1 calc R . .
H65C H 2.6952 0.2647 0.1473 0.196 Uiso 1 1 calc R . .
C66 C 2.4985(15) 0.1716(10) 0.0294(7) 0.189(7) Uani 1 1 d U . .
H66A H 2.4674 0.1322 0.0469 0.246 Uiso 1 1 calc R . .
H66B H 2.5191 0.1447 -0.0073 0.246 Uiso 1 1 calc R . .
H66C H 2.4406 0.1968 0.0213 0.246 Uiso 1 1 calc R . .
C67 C 3.0937(6) 0.1846(5) 0.0312(4) 0.061(2) Uani 1 1 d . . .
H67A H 3.1181 0.2209 0.0119 0.073 Uiso 1 1 calc R . .
C68 C 3.1489(7) 0.1332(5) 0.0407(4) 0.073(3) Uani 1 1 d . . .
H68A H 3.2183 0.1281 0.0293 0.088 Uiso 1 1 calc R . .
C69 C 2.9941(8) 0.1174(6) 0.0769(5) 0.085(3) Uani 1 1 d . . .
C70 C 2.8960(13) 0.0850(10) 0.1072(7) 0.144(5) Uani 1 1 d U . .
H70A H 2.8803 0.1378 0.1187 0.172 Uiso 1 1 calc R . .
C71 C 2.7801(13) 0.0447(8) 0.0675(8) 0.173(7) Uani 1 1 d . . .
H71A H 2.7245 0.0263 0.0893 0.225 Uiso 1 1 calc R . .
H71B H 2.7829 -0.0014 0.0348 0.225 Uiso 1 1 calc R . .
H71C H 2.7571 0.0828 0.0523 0.225 Uiso 1 1 calc R . .
C72 C 2.9451(16) 0.1014(10) 0.1701(7) 0.180(7) Uani 1 1 d . . .
H72A H 2.8839 0.0814 0.1886 0.234 Uiso 1 1 calc R . .
H72B H 2.9804 0.1593 0.1908 0.234 Uiso 1 1 calc R . .
H72C H 3.0032 0.0741 0.1720 0.234 Uiso 1 1 calc R . .

loop_
_atom_site_aniso_label
_atom_site_aniso_U_11
_atom_site_aniso_U_22
_atom_site_aniso_U_33
_atom_site_aniso_U_23
_atom_site_aniso_U_13
_atom_site_aniso_U_12
Ag1 0.0889(5) 0.0743(5) 0.1390(7) 0.0630(5) 0.0232(5) 0.0504(4)
Ag2 0.0562(4) 0.0657(4) 0.0797(4) 0.0381(4) 0.0183(3) 0.0361(3)
Ag3 0.0364(3) 0.0775(4) 0.0741(4) 0.0330(4) 0.0144(3) 0.0242(3)
Ag4 0.0365(3) 0.0705(4) 0.0713(4) 0.0290(3) -0.0034(3) 0.0068(3)
Ag5 0.0528(4) 0.0656(4) 0.0776(5) 0.0080(4) -0.0107(3) 0.0032(3)
Ag6 0.0379(3) 0.0654(4) 0.0986(5) 0.0259(4) 0.0048(3) 0.0096(3)
Ag7 0.0389(3) 0.0867(5) 0.0810(5) 0.0252(4) 0.0213(3) 0.0190(3)
Ag8 0.0678(4) 0.0885(5) 0.0931(5) 0.0474(4) 0.0542(4) 0.0364(4)
Ag9 0.0700(4) 0.0874(5) 0.0687(4) 0.0358(4) 0.0440(4) 0.0288(4)
Ag10 0.0525(3) 0.0684(4) 0.0650(4) 0.0312(3) 0.0343(3) 0.0288(3)
Ag11 0.0328(3) 0.0670(4) 0.0838(4) 0.0220(3) 0.0170(3) 0.0246(3)
Ag12 0.0505(4) 0.0658(4) 0.0934(5) 0.0379(4) 0.0197(3) 0.0362(3)
N1 0.070(5) 0.055(4) 0.119(6) 0.051(4) 0.017(4) 0.035(4)
N2 0.059(4) 0.052(4) 0.082(5) 0.038(4) 0.019(4) 0.032(3)
N3 0.047(4) 0.059(4) 0.060(4) 0.022(3) 0.012(3) 0.029(3)
N4 0.032(3) 0.060(4) 0.064(4) 0.024(3) 0.010(3) 0.020(3)
N5 0.029(3) 0.053(4) 0.071(4) 0.028(3) 0.012(3) 0.012(3)
N6 0.031(3) 0.059(4) 0.070(4) 0.030(4) 0.005(3) 0.009(3)
N7 0.042(4) 0.061(4) 0.061(4) 0.017(4) -0.003(3) 0.006(3)
N8 0.045(4) 0.065(5) 0.067(4) 0.010(4) -0.012(3) 0.012(3)
N9 0.047(4) 0.056(4) 0.088(5) 0.009(4) 0.002(4) 0.015(3)
N10 0.043(4) 0.051(4) 0.078(5) 0.010(4) 0.004(4) 0.008(3)
N11 0.034(4) 0.069(5) 0.077(5) 0.020(4) 0.008(3) 0.007(3)
N12 0.036(4) 0.082(5) 0.076(5) 0.022(4) 0.016(4) 0.013(4)
N13 0.040(4) 0.074(5) 0.064(4) 0.020(4) 0.022(3) 0.019(3)
N14 0.053(4) 0.076(5) 0.068(5) 0.033(4) 0.031(4) 0.024(4)
N15 0.060(4) 0.085(5) 0.072(5) 0.039(4) 0.041(4) 0.028(4)
N16 0.060(4) 0.082(5) 0.065(5) 0.035(4) 0.035(4) 0.023(4)
N17 0.052(4) 0.078(5) 0.047(4) 0.023(3) 0.026(3) 0.023(3)
N18 0.047(4) 0.066(4) 0.050(4) 0.025(3) 0.024(3) 0.023(3)
N19 0.045(3) 0.051(4) 0.058(4) 0.025(3) 0.024(3) 0.023(3)
N20 0.030(3) 0.056(4) 0.066(4) 0.020(3) 0.014(3) 0.020(3)
N21 0.032(3) 0.062(4) 0.071(4) 0.022(3) 0.013(3) 0.024(3)
N22 0.039(3) 0.059(4) 0.069(4) 0.026(3) 0.013(3) 0.028(3)
N23 0.057(4) 0.072(5) 0.095(5) 0.051(4) 0.026(4) 0.040(4)
N24 0.061(4) 0.068(5) 0.128(6) 0.060(5) 0.019(4) 0.037(4)
C1 0.050(5) 0.063(6) 0.092(6) 0.033(5) 0.021(4) 0.029(4)
C2 0.057(5) 0.043(5) 0.086(6) 0.030(4) 0.025(4) 0.021(4)
C3 0.058(5) 0.055(5) 0.112(7) 0.045(5) 0.012(5) 0.018(5)
C4 0.125(11) 0.100(9) 0.183(14) 0.080(10) 0.026(10) 0.046(8)
C5 0.181(11) 0.196(11) 0.241(11) 0.094(9) 0.052(9) 0.032(8)
C6 0.191(11) 0.179(10) 0.203(11) 0.052(8) 0.013(8) 0.049(8)
C7 0.039(4) 0.049(5) 0.069(5) 0.017(4) 0.007(4) 0.016(4)
C8 0.048(5) 0.055(5) 0.058(5) 0.016(4) 0.006(4) 0.019(4)
C9 0.057(5) 0.056(5) 0.049(4) 0.027(4) 0.019(4) 0.022(4)
C10 0.069(6) 0.073(6) 0.097(7) 0.040(6) 0.003(6) 0.007(5)
C11 0.219(16) 0.093(9) 0.125(10) 0.053(8) 0.069(10) -0.008(9)
C12 0.193(10) 0.143(9) 0.145(9) 0.070(7) 0.033(8) -0.002(7)
C13 0.045(4) 0.036(4) 0.065(5) 0.019(4) 0.001(4) 0.005(3)
C14 0.033(4) 0.044(4) 0.075(6) 0.019(4) 0.003(4) 0.011(3)
C15 0.037(4) 0.062(5) 0.054(5) 0.017(4) 0.007(4) 0.011(4)
C16 0.083(7) 0.109(9) 0.071(7) 0.020(6) 0.026(6) 0.016(6)
C17 0.211(10) 0.199(10) 0.145(9) 0.066(8) 0.073(8) 0.058(8)
C18 0.203(10) 0.140(9) 0.132(9) 0.032(7) 0.040(7) 0.054(8)
C19 0.048(5) 0.058(5) 0.061(5) 0.014(4) 0.009(4) 0.014(4)
C20 0.044(5) 0.064(5) 0.064(5) 0.012(4) 0.000(4) 0.023(4)
C21 0.053(5) 0.067(6) 0.073(6) 0.022(5) 0.002(4) 0.023(5)
C22 0.094(8) 0.079(8) 0.151(11) 0.039(8) 0.029(8) 0.024(7)
C23 0.188(10) 0.174(10) 0.208(10) 0.062(8) 0.069(8) 0.095(8)
C24 0.234(11) 0.182(10) 0.211(11) 0.090(8) 0.043(8) 0.097(8)
C25 0.039(5) 0.066(6) 0.086(6) 0.016(5) 0.006(4) 0.020(4)
C26 0.051(5) 0.057(5) 0.074(6) 0.011(4) -0.002(4) 0.017(4)
C27 0.049(5) 0.063(6) 0.083(6) 0.014(5) 0.010(5) 0.020(5)
C28 0.104(9) 0.081(7) 0.104(8) 0.008(6) 0.036(7) 0.028(7)
C29 0.086(9) 0.149(12) 0.211(15) -0.013(11) 0.044(10) 0.058(9)
C30 0.224(11) 0.183(10) 0.168(9) 0.062(8) 0.083(8) 0.076(8)
C31 0.042(5) 0.106(8) 0.075(6) 0.040(6) 0.023(5) 0.027(5)
C32 0.044(5) 0.105(7) 0.061(5) 0.013(5) 0.013(4) 0.008(5)
C33 0.050(5) 0.063(6) 0.078(6) 0.022(5) 0.011(5) 0.023(4)
C34 0.080(7) 0.096(8) 0.106(9) 0.017(7) 0.013(6) 0.033(6)
C35 0.27(2) 0.138(12) 0.158(13) 0.040(10) 0.062(13) 0.153(14)
C36 0.211(10) 0.140(9) 0.143(9) 0.038(7) 0.035(8) 0.081(8)
C37 0.051(5) 0.069(5) 0.055(5) 0.017(4) 0.025(4) 0.020(4)
C38 0.041(4) 0.063(5) 0.074(6) 0.017(5) 0.014(4) 0.012(4)
C39 0.061(5) 0.068(5) 0.067(5) 0.031(5) 0.027(5) 0.029(5)
C40 0.154(11) 0.135(11) 0.075(8) 0.033(8) 0.019(7) 0.086(10)
C41 0.195(10) 0.173(9) 0.166(10) 0.070(8) -0.010(7) 0.086(8)
C42 0.213(10) 0.163(9) 0.149(9) 0.060(8) -0.013(7) 0.072(8)
C43 0.082(7) 0.080(6) 0.059(5) 0.034(5) 0.037(5) 0.028(5)
C44 0.057(5) 0.076(6) 0.074(6) 0.022(5) 0.020(5) 0.014(5)
C45 0.060(5) 0.079(6) 0.075(6) 0.033(5) 0.036(5) 0.030(5)
C46 0.082(7) 0.126(9) 0.109(8) 0.053(7) 0.031(6) 0.042(7)
C47 0.185(7) 0.180(7) 0.184(7) 0.066(5) 0.019(5) 0.057(5)
C48 0.233(18) 0.31(2) 0.094(10) 0.046(12) 0.016(11) 0.198(18)
C49 0.049(5) 0.077(6) 0.074(6) 0.033(5) 0.029(4) 0.035(4)
C50 0.053(5) 0.065(5) 0.059(5) 0.028(4) 0.025(4) 0.027(4)
C51 0.046(4) 0.066(5) 0.060(5) 0.028(4) 0.015(4) 0.021(4)
C52 0.078(7) 0.128(10) 0.101(8) 0.069(8) 0.032(6) 0.037(7)
C53 0.210(9) 0.196(9) 0.208(9) 0.075(5) 0.016(5) 0.079(5)
C54 0.123(11) 0.178(14) 0.139(12) 0.019(10) -0.036(9) 0.083(11)
C55 0.037(4) 0.057(5) 0.064(5) 0.029(4) 0.013(4) 0.025(4)
C56 0.043(4) 0.066(5) 0.049(4) 0.027(4) 0.021(4) 0.023(4)
C57 0.041(4) 0.045(4) 0.055(5) 0.020(4) 0.012(4) 0.018(3)
C58 0.107(7) 0.086(7) 0.082(6) 0.049(6) 0.006(6) 0.045(6)
C59 0.206(15) 0.102(10) 0.080(8) 0.029(7) -0.034(9) 0.005(10)
C60 0.206(7) 0.177(7) 0.176(7) 0.073(5) 0.013(5) 0.058(5)
C61 0.042(4) 0.063(5) 0.062(5) 0.033(4) 0.015(4) 0.025(4)
C62 0.037(4) 0.063(5) 0.062(5) 0.028(4) 0.018(4) 0.022(4)
C63 0.045(4) 0.046(4) 0.067(5) 0.023(4) 0.016(4) 0.015(4)
C64 0.059(6) 0.094(7) 0.107(8) 0.053(7) 0.016(6) 0.010(5)
C65 0.194(10) 0.118(8) 0.131(8) 0.070(7) 0.043(7) -0.003(6)
C66 0.202(9) 0.176(9) 0.184(9) 0.090(7) 0.027(6) 0.025(6)
C67 0.049(5) 0.056(5) 0.088(6) 0.036(5) 0.013(4) 0.021(4)
C68 0.053(5) 0.062(6) 0.121(8) 0.041(6) 0.023(5) 0.034(5)
C69 0.067(6) 0.095(7) 0.129(9) 0.073(7) 0.030(6) 0.039(6)
C70 0.132(8) 0.183(9) 0.147(8) 0.112(7) 0.044(7) 0.029(7)
C71 0.118(11) 0.111(11) 0.266(19) 0.051(12) 0.089(13) -0.005(9)
C72 0.230(19) 0.196(16) 0.146(13) 0.068(12) 0.106(13) 0.080(14)

loop_
_atom_type_symbol
_atom_type_description
_atom_type_scat_dispersion_real
_atom_type_scat_dispersion_imag
_atom_type_scat_source
C C 0.0033 0.0016 'International Tables Vol C Tables 4.2.6.8 and 6.1.1.4'
H H 0.0000 0.0000 'International Tables Vol C Tables 4.2.6.8 and 6.1.1.4'
N N 0.0061 0.0033 'International Tables Vol C Tables 4.2.6.8 and 6.1.1.4'
Ag Ag -0.8971 1.1015 'International Tables Vol C Tables 4.2.6.8 and 6.1.1.4'

loop_
_geom_angle_atom_site_label_1
_geom_angle_atom_site_label_2
_geom_angle_atom_site_label_3
_geom_angle
_geom_angle_site_symmetry_1
_geom_angle_site_symmetry_3
_geom_angle_publ_flag
N24 Ag1 N1 177.0(3) 1_055 . ?
N2 Ag2 N3 177.1(2) . . ?
N2 Ag2 Ag4 103.74(17) . 1_455 ?
N3 Ag2 Ag4 75.43(16) . 1_455 ?
N4 Ag3 N5 172.3(3) . . ?
N6 Ag4 N7 177.8(2) . . ?
N6 Ag4 Ag2 81.02(16) . 1_655 ?
N7 Ag4 Ag2 101.18(17) . 1_655 ?
N9 Ag5 N8 175.9(3) . . ?
N11 Ag6 N10 176.0(3) . . ?
N11 Ag6 Ag8 78.43(19) . 1_455 ?
N10 Ag6 Ag8 105.03(18) . 1_455 ?
N12 Ag7 N13 173.9(3) . . ?
N15 Ag8 N14 175.2(3) . . ?
N15 Ag8 Ag6 107.12(18) . 1_655 ?
N14 Ag8 Ag6 73.83(18) . 1_655 ?
N17 Ag9 N16 178.1(3) . . ?
N18 Ag10 N19 178.6(2) . . ?
N18 Ag10 Ag12 104.53(17) . 1_455 ?
N19 Ag10 Ag12 75.44(16) . 1_455 ?
N21 Ag11 N20 178.0(2) . . ?
N22 Ag12 N23 178.5(3) . . ?
N22 Ag12 Ag10 74.82(17) . 1_655 ?
N23 Ag12 Ag10 103.67(19) . 1_655 ?
C3 N1 C1 105.6(6) . . ?
C3 N1 Ag1 130.8(6) . . ?
C1 N1 Ag1 122.3(5) . . ?
C3 N2 C2 104.7(6) . . ?
C3 N2 Ag2 133.8(6) . . ?
C2 N2 Ag2 120.7(5) . . ?
C7 N3 C9 106.2(6) . . ?
C7 N3 Ag2 124.4(5) . . ?
C9 N3 Ag2 129.1(5) . . ?
C9 N4 C8 105.2(6) . . ?
C9 N4 Ag3 132.6(5) . . ?
C8 N4 Ag3 122.1(5) . . ?
C15 N5 C13 105.9(6) . . ?
C15 N5 Ag3 131.9(5) . . ?
C13 N5 Ag3 121.9(5) . . ?
C15 N6 C14 105.9(6) . . ?
C15 N6 Ag4 128.6(5) . . ?
C14 N6 Ag4 125.4(5) . . ?
C21 N7 C19 104.9(6) . . ?
C21 N7 Ag4 129.0(6) . . ?
C19 N7 Ag4 125.9(6) . . ?
C21 N8 C20 104.6(7) . . ?
C21 N8 Ag5 128.8(6) . . ?
C20 N8 Ag5 126.1(5) . . ?
C27 N9 C25 104.8(7) . . ?
C27 N9 Ag5 127.8(6) . . ?
C25 N9 Ag5 126.6(6) . . ?
C27 N10 C26 104.4(7) . . ?
C27 N10 Ag6 134.2(6) . . ?
C26 N10 Ag6 121.4(5) . . ?
C33 N11 C31 104.1(7) . . ?
C33 N11 Ag6 131.4(6) . . ?
C31 N11 Ag6 124.4(5) . . ?
C33 N12 C32 104.8(7) . . ?
C33 N12 Ag7 131.0(6) . . ?
C32 N12 Ag7 123.7(6) . . ?
C39 N13 C37 105.6(6) . . ?
C39 N13 Ag7 131.5(6) . . ?
C37 N13 Ag7 122.1(5) . . ?
C39 N14 C38 105.6(6) . . ?
C39 N14 Ag8 131.2(5) . . ?
C38 N14 Ag8 122.5(5) . . ?
C45 N15 C43 105.3(7) . . ?
C45 N15 Ag8 132.8(6) . . ?
C43 N15 Ag8 121.4(5) . . ?
C45 N16 C44 104.9(7) . . ?
C45 N16 Ag9 130.1(6) . . ?
C44 N16 Ag9 124.5(5) . . ?
C51 N17 C49 105.0(6) . . ?
C51 N17 Ag9 128.3(5) . . ?
C49 N17 Ag9 126.7(5) . . ?
C51 N18 C50 104.8(6) . . ?
C51 N18 Ag10 130.9(5) . . ?
C50 N18 Ag10 124.1(5) . . ?
C57 N19 C55 105.3(5) . . ?
C57 N19 Ag10 129.4(5) . . ?
C55 N19 Ag10 124.7(4) . . ?
C57 N20 C56 105.7(5) . . ?
C57 N20 Ag11 130.9(5) . . ?
C56 N20 Ag11 123.0(4) . . ?
C63 N21 C61 105.5(5) . . ?
C63 N21 Ag11 130.4(5) . . ?
C61 N21 Ag11 124.1(5) . . ?
C63 N22 C62 104.7(5) . . ?
C63 N22 Ag12 128.8(5) . . ?
C62 N22 Ag12 126.5(4) . . ?
C69 N23 C67 105.4(6) . . ?
C69 N23 Ag12 133.1(6) . . ?
C67 N23 Ag12 121.4(5) . . ?
C68 N24 C69 105.4(6) . . ?
C68 N24 Ag1 124.2(5) . 1_:55 ?
C69 N24 Ag1 130.3(6) . 1_:55 ?
C2 C1 N1 108.3(7) . . ?
C2 C1 H1A 125.8 . . ?
N1 C1 H1A 125.8 . . ?
C1 C2 N2 109.3(7) . . ?
C1 C2 H2A 125.4 . . ?
N2 C2 H2A 125.4 . . ?
N2 C3 N1 112.1(7) . . ?
N2 C3 C4 121.8(8) . . ?
N1 C3 C4 125.9(8) . . ?
C5 C4 C6 112.4(13) . . ?
C5 C4 C3 110.0(12) . . ?
C6 C4 C3 109.8(12) . . ?
C5 C4 H4A 108.1 . . ?
C6 C4 H4A 108.1 . . ?
C3 C4 H4A 108.1 . . ?
C4 C5 H5A 109.5 . . ?
C4 C5 H5B 109.5 . . ?
H5A C5 H5B 109.5 . . ?
C4 C5 H5C 109.5 . . ?
H5A C5 H5C 109.5 . . ?
H5B C5 H5C 109.5 . . ?
C4 C6 H6A 109.5 . . ?
C4 C6 H6B 109.5 . . ?
H6A C6 H6B 109.5 . . ?
C4 C6 H6C 109.5 . . ?
H6A C6 H6C 109.5 . . ?
H6B C6 H6C 109.5 . . ?
N3 C7 C8 108.2(7) . . ?
N3 C7 H7A 125.9 . . ?
C8 C7 H7A 125.9 . . ?
C7 C8 N4 108.6(7) . . ?
C7 C8 H8A 125.7 . . ?
N4 C8 H8A 125.7 . . ?
N4 C9 N3 111.8(6) . . ?
N4 C9 C10 125.3(7) . . ?
N3 C9 C10 122.8(7) . . ?
C12 C10 C11 117.8(10) . . ?
C12 C10 C9 118.2(9) . . ?
C11 C10 C9 113.8(9) . . ?
C12 C10 H10A 100.7 . . ?
C11 C10 H10A 100.7 . . ?
C9 C10 H10A 100.7 . . ?
C10 C11 H11A 109.5 . . ?
C10 C11 H11B 109.5 . . ?
H11A C11 H11B 109.5 . . ?
C10 C11 H11C 109.5 . . ?
H11A C11 H11C 109.5 . . ?
H11B C11 H11C 109.5 . . ?
C10 C12 H12A 109.5 . . ?
C10 C12 H12B 109.5 . . ?
H12A C12 H12B 109.5 . . ?
C10 C12 H12C 109.5 . . ?
H12A C12 H12C 109.5 . . ?
H12B C12 H12C 109.5 . . ?
C14 C13 N5 108.6(7) . . ?
C14 C13 H13A 125.7 . . ?
N5 C13 H13A 125.7 . . ?
C13 C14 N6 107.7(7) . . ?
C13 C14 H14A 126.2 . . ?
N6 C14 H14A 126.2 . . ?
N5 C15 N6 112.0(7) . . ?
N5 C15 C16 125.2(7) . . ?
N6 C15 C16 122.8(7) . . ?
C17 C16 C18 121.9(12) . . ?
C17 C16 C15 113.6(10) . . ?
C18 C16 C15 114.9(10) . . ?
C17 C16 H16A 100.4 . . ?
C18 C16 H16A 100.4 . . ?
C15 C16 H16A 100.4 . . ?
C16 C17 H17A 109.5 . . ?
C16 C17 H17B 109.5 . . ?
H17A C17 H17B 109.5 . . ?
C16 C17 H17C 109.5 . . ?
H17A C17 H17C 109.5 . . ?
H17B C17 H17C 109.5 . . ?
C16 C18 H18A 109.5 . . ?
C16 C18 H18B 109.5 . . ?
H18A C18 H18B 109.5 . . ?
C16 C18 H18C 109.5 . . ?
H18A C18 H18C 109.5 . . ?
H18B C18 H18C 109.5 . . ?
C20 C19 N7 109.1(7) . . ?
C20 C19 H19A 125.5 . . ?
N7 C19 H19A 125.4 . . ?
C19 C20 N8 108.6(7) . . ?
C19 C20 H20A 125.7 . . ?
N8 C20 H20A 125.7 . . ?
N8 C21 N7 112.8(7) . . ?
N8 C21 C22 123.5(9) . . ?
N7 C21 C22 123.8(8) . . ?
C23 C22 C24 127.5(14) . . ?
C23 C22 C21 113.4(11) . . ?
C24 C22 C21 116.6(12) . . ?
C23 C22 H22A 95.2 . . ?
C24 C22 H22A 95.2 . . ?
C21 C22 H22A 95.2 . . ?
C22 C23 H23A 109.5 . . ?
C22 C23 H23B 109.5 . . ?
H23A C23 H23B 109.5 . . ?
C22 C23 H23C 109.5 . . ?
H23A C23 H23C 109.5 . . ?
H23B C23 H23C 109.5 . . ?
C22 C24 H24A 109.5 . . ?
C22 C24 H24B 109.5 . . ?
H24A C24 H24B 109.5 . . ?
C22 C24 H24C 109.5 . . ?
H24A C24 H24C 109.5 . . ?
H24B C24 H24C 109.5 . . ?
C26 C25 N9 109.3(8) . . ?
C26 C25 H25A 125.3 . . ?
N9 C25 H25A 125.3 . . ?
C25 C26 N10 108.8(8) . . ?
C25 C26 H26A 125.6 . . ?
N10 C26 H26A 125.6 . . ?
N9 C27 N10 112.7(8) . . ?
N9 C27 C28 122.6(9) . . ?
N10 C27 C28 124.7(8) . . ?
C29 C28 C30 113.9(12) . . ?
C29 C28 C27 115.4(10) . . ?
C30 C28 C27 111.8(10) . . ?
C29 C28 H28A 104.8 . . ?
C30 C28 H28A 104.8 . . ?
C27 C28 H28A 104.8 . . ?
C28 C29 H29A 109.5 . . ?
C28 C29 H29B 109.5 . . ?
H29A C29 H29B 109.5 . . ?
C28 C29 H29C 109.5 . . ?
H29A C29 H29C 109.5 . . ?
H29B C29 H29C 109.5 . . ?
C28 C30 H30A 109.5 . . ?
C28 C30 H30B 109.5 . . ?
H30A C30 H30B 109.5 . . ?
C28 C30 H30C 109.5 . . ?
H30A C30 H30C 109.5 . . ?
H30B C30 H30C 109.5 . . ?
C32 C31 N11 110.2(8) . . ?
C32 C31 H31A 124.9 . . ?
N11 C31 H31A 124.9 . . ?
C31 C32 N12 107.5(8) . . ?
C31 C32 H32A 126.2 . . ?
N12 C32 H32A 126.2 . . ?
N12 C33 N11 113.2(8) . . ?
N12 C33 C34 125.4(8) . . ?
N11 C33 C34 121.1(8) . . ?
C36 C34 C35 114.0(11) . . ?
C36 C34 C33 114.0(10) . . ?
C35 C34 C33 115.8(10) . . ?
C36 C34 H34A 103.7 . . ?
C35 C34 H34A 103.7 . . ?
C33 C34 H34A 103.7 . . ?
C34 C35 H35A 109.5 . . ?
C34 C35 H35B 109.5 . . ?
H35A C35 H35B 109.5 . . ?
C34 C35 H35C 109.5 . . ?
H35A C35 H35C 109.5 . . ?
H35B C35 H35C 109.5 . . ?
C34 C36 H36A 109.5 . . ?
C34 C36 H36B 109.5 . . ?
H36A C36 H36B 109.5 . . ?
C34 C36 H36C 109.5 . . ?
H36A C36 H36C 109.5 . . ?
H36B C36 H36C 109.5 . . ?
N13 C37 C38 108.4(7) . . ?
N13 C37 H37A 125.8 . . ?
C38 C37 H37A 125.8 . . ?
N14 C38 C37 108.5(7) . . ?
N14 C38 H38A 125.8 . . ?
C37 C38 H38A 125.8 . . ?
N14 C39 N13 111.9(7) . . ?
N14 C39 C40 124.5(8) . . ?
N13 C39 C40 123.6(8) . . ?
C42 C40 C41 123.7(13) . . ?
C42 C40 C39 116.5(11) . . ?
C41 C40 C39 117.5(11) . . ?
C42 C40 H40A 95.0 . . ?
C41 C40 H40A 95.0 . . ?
C39 C40 H40A 95.0 . . ?
C40 C41 H41A 109.5 . . ?
C40 C41 H41B 109.5 . . ?
H41A C41 H41B 109.5 . . ?
C40 C41 H41C 109.5 . . ?
H41A C41 H41C 109.5 . . ?
H41B C41 H41C 109.5 . . ?
C40 C42 H42A 109.5 . . ?
C40 C42 H42B 109.5 . . ?
H42A C42 H42B 109.5 . . ?
C40 C42 H42C 109.5 . . ?
H42A C42 H42C 109.5 . . ?
H42B C42 H42C 109.5 . . ?
N15 C43 C44 109.1(8) . . ?
N15 C43 H43A 125.4 . . ?
C44 C43 H43A 125.4 . . ?
C43 C44 N16 107.6(8) . . ?
C43 C44 H44A 126.2 . . ?
N16 C44 H44A 126.2 . . ?
N15 C45 N16 113.2(8) . . ?
N15 C45 C46 125.0(8) . . ?
N16 C45 C46 121.8(8) . . ?
C47 C46 C48 117.1(13) . . ?
C47 C46 C45 115.6(11) . . ?
C48 C46 C45 115.0(11) . . ?
C47 C46 H46A 101.9 . . ?
C48 C46 H46A 101.9 . . ?
C45 C46 H46A 101.9 . . ?
C46 C47 H47A 109.5 . . ?
C46 C47 H47B 109.5 . . ?
H47A C47 H47B 109.5 . . ?
C46 C47 H47C 109.5 . . ?
H47A C47 H47C 109.5 . . ?
H47B C47 H47C 109.5 . . ?
C46 C48 H48A 109.5 . . ?
C46 C48 H48B 109.5 . . ?
H48A C48 H48B 109.5 . . ?
C46 C48 H48C 109.5 . . ?
H48A C48 H48C 109.5 . . ?
H48B C48 H48C 109.5 . . ?
N17 C49 C50 108.7(6) . . ?
N17 C49 H49A 125.6 . . ?
C50 C49 H49A 125.6 . . ?
C49 C50 N18 108.6(6) . . ?
C49 C50 H50A 125.7 . . ?
N18 C50 H50A 125.7 . . ?
N17 C51 N18 112.8(6) . . ?
N17 C51 C52 123.0(7) . . ?
N18 C51 C52 124.0(7) . . ?
C53 C52 C54 122.8(12) . . ?
C53 C52 C51 113.8(12) . . ?
C54 C52 C51 115.3(9) . . ?
C53 C52 H52A 99.5 . . ?
C54 C52 H52A 99.5 . . ?
C51 C52 H52A 99.5 . . ?
C52 C53 H53A 109.5 . . ?
C52 C53 H53B 109.5 . . ?
H53A C53 H53B 109.5 . . ?
C52 C53 H53C 109.5 . . ?
H53A C53 H53C 109.5 . . ?
H53B C53 H53C 109.5 . . ?
C52 C54 H54A 109.5 . . ?
C52 C54 H54B 109.5 . . ?
H54A C54 H54B 109.5 . . ?
C52 C54 H54C 109.5 . . ?
H54A C54 H54C 109.5 . . ?
H54B C54 H54C 109.5 . . ?
C56 C55 N19 108.3(6) . . ?
C56 C55 H55A 125.9 . . ?
N19 C55 H55A 125.9 . . ?
C55 C56 N20 109.1(6) . . ?
C55 C56 H56A 125.4 . . ?
N20 C56 H56A 125.4 . . ?
N20 C57 N19 111.6(6) . . ?
N20 C57 C58 124.9(7) . . ?
N19 C57 C58 123.5(7) . . ?
C60 C58 C59 124.8(11) . . ?
C60 C58 C57 119.6(11) . . ?
C59 C58 C57 114.8(8) . . ?
C60 C58 H58A 93.0 . . ?
C59 C58 H58A 93.0 . . ?
C57 C58 H58A 93.0 . . ?
C58 C59 H59A 109.5 . . ?
C58 C59 H59B 109.5 . . ?
H59A C59 H59B 109.5 . . ?
C58 C59 H59C 109.5 . . ?
H59A C59 H59C 109.5 . . ?
H59B C59 H59C 109.5 . . ?
C58 C60 H60A 109.5 . . ?
C58 C60 H60B 109.5 . . ?
H60A C60 H60B 109.5 . . ?
C58 C60 H60C 109.5 . . ?
H60A C60 H60C 109.5 . . ?
H60B C60 H60C 109.5 . . ?
C62 C61 N21 107.4(6) . . ?
C62 C61 H61A 126.3 . . ?
N21 C61 H61A 126.3 . . ?
C61 C62 N22 110.0(6) . . ?
C61 C62 H62A 125.0 . . ?
N22 C62 H62A 125.0 . . ?
N22 C63 N21 112.4(6) . . ?
N22 C63 C64 123.1(7) . . ?
N21 C63 C64 124.4(7) . . ?
C66 C64 C65 121.7(11) . . ?
C66 C64 C63 116.1(10) . . ?
C65 C64 C63 117.1(9) . . ?
C66 C64 H64A 97.5 . . ?
C65 C64 H64A 97.5 . . ?
C63 C64 H64A 97.5 . . ?
C64 C65 H65A 109.5 . . ?
C64 C65 H65B 109.5 . . ?
H65A C65 H65B 109.5 . . ?
C64 C65 H65C 109.5 . . ?
H65A C65 H65C 109.5 . . ?
H65B C65 H65C 109.5 . . ?
C64 C66 H66A 109.5 . . ?
C64 C66 H66B 109.5 . . ?
H66A C66 H66B 109.5 . . ?
C64 C66 H66C 109.5 . . ?
H66A C66 H66C 109.5 . . ?
H66B C66 H66C 109.5 . . ?
C68 C67 N23 109.0(7) . . ?
C68 C67 H67A 125.5 . . ?
N23 C67 H67A 125.5 . . ?
C67 C68 N24 108.7(7) . . ?
C67 C68 H68A 125.6 . . ?
N24 C68 H68A 125.6 . . ?
N23 C69 N24 111.5(8) . . ?
N23 C69 C70 123.7(9) . . ?
N24 C69 C70 124.9(9) . . ?
C71 C70 C72 135.6(14) . . ?
C71 C70 C69 114.4(12) . . ?
C72 C70 C69 110.0(13) . . ?
C71 C70 H70A 90.5 . . ?
C72 C70 H70A 90.5 . . ?
C69 C70 H70A 90.5 . . ?
C70 C71 H71A 109.5 . . ?
C70 C71 H71B 109.5 . . ?
H71A C71 H71B 109.5 . . ?
C70 C71 H71C 109.5 . . ?
H71A C71 H71C 109.5 . . ?
H71B C71 H71C 109.5 . . ?
C70 C72 H72A 109.5 . . ?
C70 C72 H72B 109.5 . . ?
H72A C72 H72B 109.5 . . ?
C70 C72 H72C 109.5 . . ?
H72A C72 H72C 109.5 . . ?
H72B C72 H72C 109.5 . . ?

loop_
_geom_bond_atom_site_label_1
_geom_bond_atom_site_label_2
_geom_bond_distance
_geom_bond_site_symmetry_2
_geom_bond_publ_flag
Ag1 N24 2.071(6) 1_055 ?
Ag1 N1 2.078(6) . ?
Ag2 N2 2.084(6) . ?
Ag2 N3 2.098(6) . ?
Ag2 Ag4 3.1719(9) 1_455 ?
Ag3 N4 2.069(5) . ?
Ag3 N5 2.075(5) . ?
Ag4 N6 2.080(6) . ?
Ag4 N7 2.081(6) . ?
Ag4 Ag2 3.1719(9) 1_655 ?
Ag5 N9 2.082(7) . ?
Ag5 N8 2.084(6) . ?
Ag6 N11 2.076(6) . ?
Ag6 N10 2.083(6) . ?
Ag6 Ag8 3.2608(10) 1_455 ?
Ag7 N12 2.078(6) . ?
Ag7 N13 2.081(6) . ?
Ag8 N15 2.083(6) . ?
Ag8 N14 2.084(6) . ?
Ag8 Ag6 3.2608(10) 1_655 ?
Ag9 N17 2.065(5) . ?
Ag9 N16 2.074(6) . ?
Ag10 N18 2.087(5) . ?
Ag10 N19 2.099(5) . ?
Ag10 Ag12 3.1643(9) 1_455 ?
Ag11 N21 2.070(5) . ?
Ag11 N20 2.073(5) . ?
Ag12 N22 2.097(5) . ?
Ag12 N23 2.100(6) . ?
Ag12 Ag10 3.1643(9) 1_655 ?
N1 C3 1.333(10) . ?
N1 C1 1.343(9) . ?
N2 C3 1.324(9) . ?
N2 C2 1.356(9) . ?
N3 C7 1.341(9) . ?
N3 C9 1.341(9) . ?
N4 C9 1.333(8) . ?
N4 C8 1.362(9) . ?
N5 C15 1.330(8) . ?
N5 C13 1.371(9) . ?
N6 C15 1.333(8) . ?
N6 C14 1.380(9) . ?
N7 C21 1.326(10) . ?
N7 C19 1.351(9) . ?
N8 C21 1.324(9) . ?
N8 C20 1.364(9) . ?
N9 C27 1.321(10) . ?
N9 C25 1.360(10) . ?
N10 C27 1.343(10) . ?
N10 C26 1.364(10) . ?
N11 C33 1.336(9) . ?
N11 C31 1.347(10) . ?
N12 C33 1.319(9) . ?
N12 C32 1.376(10) . ?
N13 C39 1.335(9) . ?
N13 C37 1.350(9) . ?
N14 C39 1.333(9) . ?
N14 C38 1.351(9) . ?
N15 C45 1.313(9) . ?
N15 C43 1.342(10) . ?
N16 C45 1.327(9) . ?
N16 C44 1.361(10) . ?
N17 C51 1.339(9) . ?
N17 C49 1.360(9) . ?
N18 C51 1.341(8) . ?
N18 C50 1.365(9) . ?
N19 C57 1.351(8) . ?
N19 C55 1.366(8) . ?
N20 C57 1.331(8) . ?
N20 C56 1.360(8) . ?
N21 C63 1.336(8) . ?
N21 C61 1.378(8) . ?
N22 C63 1.329(8) . ?
N22 C62 1.366(8) . ?
N23 C69 1.324(9) . ?
N23 C67 1.363(9) . ?
N24 C68 1.350(10) . ?
N24 C69 1.353(10) . ?
N24 Ag1 2.071(6) 1_:55 ?
C1 C2 1.334(10) . ?
C1 H1A 0.9300 . ?
C2 H2A 0.9300 . ?
C3 C4 1.530(14) . ?
C4 C5 1.456(18) . ?
C4 C6 1.520(18) . ?
C4 H4A 0.9800 . ?
C5 H5A 0.9600 . ?
C5 H5B 0.9600 . ?
C5 H5C 0.9600 . ?
C6 H6A 0.9600 . ?
C6 H6B 0.9600 . ?
C6 H6C 0.9600 . ?
C7 C8 1.360(9) . ?
C7 H7A 0.9300 . ?
C8 H8A 0.9300 . ?
C9 C10 1.488(11) . ?
C10 C12 1.382(14) . ?
C10 C11 1.435(13) . ?
C10 H10A 0.9800 . ?
C11 H11A 0.9600 . ?
C11 H11B 0.9600 . ?
C11 H11C 0.9600 . ?
C12 H12A 0.9600 . ?
C12 H12B 0.9600 . ?
C12 H12C 0.9600 . ?
C13 C14 1.352(9) . ?
C13 H13A 0.9300 . ?
C14 H14A 0.9300 . ?
C15 C16 1.492(12) . ?
C16 C17 1.399(14) . ?
C16 C18 1.405(15) . ?
C16 H16A 0.9800 . ?
C17 H17A 0.9600 . ?
C17 H17B 0.9600 . ?
C17 H17C 0.9600 . ?
C18 H18A 0.9600 . ?
C18 H18B 0.9600 . ?
C18 H18C 0.9600 . ?
C19 C20 1.330(10) . ?
C19 H19A 0.9300 . ?
C20 H20A 0.9300 . ?
C21 C22 1.511(13) . ?
C22 C23 1.368(16) . ?
C22 C24 1.389(17) . ?
C22 H22A 0.9800 . ?
C23 H23A 0.9600 . ?
C23 H23B 0.9600 . ?
C23 H23C 0.9600 . ?
C24 H24A 0.9600 . ?
C24 H24B 0.9600 . ?
C24 H24C 0.9600 . ?
C25 C26 1.327(10) . ?
C25 H25A 0.9300 . ?
C26 H26A 0.9300 . ?
C27 C28 1.514(12) . ?
C28 C29 1.473(15) . ?
C28 C30 1.483(16) . ?
C28 H28A 0.9800 . ?
C29 H29A 0.9600 . ?
C29 H29B 0.9600 . ?
C29 H29C 0.9600 . ?
C30 H30A 0.9600 . ?
C30 H30B 0.9600 . ?
C30 H30C 0.9600 . ?
C31 C32 1.336(10) . ?
C31 H31A 0.9300 . ?
C32 H32A 0.9300 . ?
C33 C34 1.512(13) . ?
C34 C36 1.402(15) . ?
C34 C35 1.444(14) . ?
C34 H34A 0.9800 . ?
C35 H35A 0.9600 . ?
C35 H35B 0.9600 . ?
C35 H35C 0.9600 . ?
C36 H36A 0.9600 . ?
C36 H36B 0.9600 . ?
C36 H36C 0.9600 . ?
C37 C38 1.357(9) . ?
C37 H37A 0.9300 . ?
C38 H38A 0.9300 . ?
C39 C40 1.512(12) . ?
C40 C42 1.326(16) . ?
C40 C41 1.383(15) . ?
C40 H40A 0.9800 . ?
C41 H41A 0.9600 . ?
C41 H41B 0.9600 . ?
C41 H41C 0.9600 . ?
C42 H42A 0.9600 . ?
C42 H42B 0.9600 . ?
C42 H42C 0.9600 . ?
C43 C44 1.353(10) . ?
C43 H43A 0.9300 . ?
C44 H44A 0.9300 . ?
C45 C46 1.500(13) . ?
C46 C47 1.407(16) . ?
C46 C48 1.446(15) . ?
C46 H46A 0.9800 . ?
C47 H47A 0.9600 . ?
C47 H47B 0.9600 . ?
C47 H47C 0.9600 . ?
C48 H48A 0.9600 . ?
C48 H48B 0.9600 . ?
C48 H48C 0.9600 . ?
C49 C50 1.362(9) . ?
C49 H49A 0.9300 . ?
C50 H50A 0.9300 . ?
C51 C52 1.487(11) . ?
C52 C53 1.346(17) . ?
C52 C54 1.467(15) . ?
C52 H52A 0.9800 . ?
C53 H53A 0.9600 . ?
C53 H53B 0.9600 . ?
C53 H53C 0.9600 . ?
C54 H54A 0.9600 . ?
C54 H54B 0.9600 . ?
C54 H54C 0.9600 . ?
C55 C56 1.344(9) . ?
C55 H55A 0.9300 . ?
C56 H56A 0.9300 . ?
C57 C58 1.492(10) . ?
C58 C60 1.336(15) . ?
C58 C59 1.447(13) . ?
C58 H58A 0.9800 . ?
C59 H59A 0.9600 . ?
C59 H59B 0.9600 . ?
C59 H59C 0.9600 . ?
C60 H60A 0.9600 . ?
C60 H60B 0.9600 . ?
C60 H60C 0.9600 . ?
C61 C62 1.335(9) . ?
C61 H61A 0.9300 . ?
C62 H62A 0.9300 . ?
C63 C64 1.494(11) . ?
C64 C66 1.391(16) . ?
C64 C65 1.399(14) . ?
C64 H64A 0.9800 . ?
C65 H65A 0.9600 . ?
C65 H65B 0.9600 . ?
C65 H65C 0.9600 . ?
C66 H66A 0.9600 . ?
C66 H66B 0.9600 . ?
C66 H66C 0.9600 . ?
C67 C68 1.333(10) . ?
C67 H67A 0.9300 . ?
C68 H68A 0.9300 . ?
C69 C70 1.551(15) . ?
C70 C71 1.467(19) . ?
C70 C72 1.473(19) . ?
C70 H70A 0.9800 . ?
C71 H71A 0.9600 . ?
C71 H71B 0.9600 . ?
C71 H71C 0.9600 . ?
C72 H72A 0.9600 . ?
C72 H72B 0.9600 . ?
C72 H72C 0.9600 . ?
